data_4304999
loop_
_publ_author_name
'Yixun Zhang'
'Banglin Chen'
'Frank R. Fronczek'
'Andrew W. Maverick'

_publ_section_title
;
A Nanoporous Ag-Fe Mixed-Metal-Organic Framework Exhibiting
Single-Crystal-to-Single-Crystal Transformations upon Guest Exchange
;
_journal_name_full 'Inorganic Chemistry'
_journal_page_first 4433
_journal_page_last 4435
_journal_paper_doi 10.1021/ic800183v
_journal_volume 47
_journal_year 2008
_chemical_compound_source 'local laboratory'
_chemical_formula_moiety '2(C30 H30 Fe N3 O6), 3(Ag N O3), 5.5(C6 H4 Cl2)'
_chemical_formula_sum 'C93 H82 Ag3 Cl11 Fe2 N9 O21'
_chemical_formula_weight 2487.00
_chemical_name_common
;
 Silver nitrate-iron(III) pyridylacetylacetonate
 1,2-dichlorobenzene solvate (3:2:5.5)
;
_chemical_name_systematic
;
 Tris[nitratosilver]bis[tris-[3-(4-pyridinyl)-
 2,4-pentanedionato]iron], compound with 1,2-dichlorobenzene (1:5.5)
;
_space_group_IT_number 2
_symmetry_cell_setting triclinic
_symmetry_space_group_name_Hall '-P 1'
_symmetry_space_group_name_H-M 'P -1'
_atom_sites_solution_hydrogens geom
_atom_sites_solution_primary direct
_atom_sites_solution_secondary difmap
_audit_creation_method SHELXL-97
_cell_angle_alpha 83.892(10)
_cell_angle_beta 85.753(11)
_cell_angle_gamma 82.90(2)
_cell_formula_units_Z 2
_cell_length_a 7.606(2)
_cell_length_b 22.397(6)
_cell_length_c 31.296(11)
_cell_measurement_reflns_used 13915
_cell_measurement_temperature 100
_cell_measurement_theta_max 25.3
_cell_measurement_theta_min 2.5
_cell_volume 5250(3)
_computing_cell_refinement 'HKL Scalepack (Otwinowski & Minor 1997)'
_computing_data_collection 'COLLECT (Nonius, 2000)'
_computing_data_reduction 'HKL Denzo and Scalepack (Otwinowski & Minor 1997)'
_computing_molecular_graphics 'ORTEP-3 for Windows (Farrugia, 1997)'
_computing_publication_material 'SHELXL-97 (Sheldrick, 1997)'
_computing_structure_refinement 'SHELXL-97 (Sheldrick, 1997)'
_computing_structure_solution 'SIR97 (Altomare  et al., 1999)'
_diffrn_ambient_temperature 100
_diffrn_measured_fraction_theta_full 0.908
_diffrn_measured_fraction_theta_max 0.908
_diffrn_measurement_device 'KappaCCD (with Oxford Cryostream)'
_diffrn_measurement_method ' \w scans with \k offsets'
_diffrn_radiation_monochromator graphite
_diffrn_radiation_source 'fine-focus sealed tube'
_diffrn_radiation_type MoK\a
_diffrn_radiation_wavelength 0.71073
_diffrn_reflns_av_R_equivalents 0.108
_diffrn_reflns_av_sigmaI/netI 0.233
_diffrn_reflns_limit_h_max 9
_diffrn_reflns_limit_h_min -9
_diffrn_reflns_limit_k_max 26
_diffrn_reflns_limit_k_min -27
_diffrn_reflns_limit_l_max 37
_diffrn_reflns_limit_l_min -37
_diffrn_reflns_number 49832
_diffrn_reflns_theta_full 25.5
_diffrn_reflns_theta_max 25.5
_diffrn_reflns_theta_min 2.5
_diffrn_standards_decay_% <2
_diffrn_standards_number 0
_exptl_absorpt_coefficient_mu 1.171
_exptl_absorpt_correction_T_max 0.976
_exptl_absorpt_correction_T_min 0.793
_exptl_absorpt_correction_type multi-scan
_exptl_absorpt_process_details 'HKL Scalepack (Otwinowski & Minor 1997)'
_exptl_crystal_colour orange
_exptl_crystal_density_diffrn 1.583
_exptl_crystal_density_method 'not measured'
_exptl_crystal_description lath
_exptl_crystal_F_000 2518
_exptl_crystal_size_max 0.20
_exptl_crystal_size_mid 0.07
_exptl_crystal_size_min 0.02
_refine_diff_density_max 5.22
_refine_diff_density_min -1.13
_refine_diff_density_rms 0.217
_refine_ls_extinction_method none
_refine_ls_goodness_of_fit_ref 1.075
_refine_ls_hydrogen_treatment constr
_refine_ls_matrix_type full
_refine_ls_number_parameters 600
_refine_ls_number_reflns 17710
_refine_ls_number_restraints 25
_refine_ls_restrained_S_all 1.075
_refine_ls_R_factor_all 0.230
_refine_ls_R_factor_gt 0.111
_refine_ls_shift/su_max 0.006
_refine_ls_shift/su_mean 0.001
_refine_ls_structure_factor_coef Fsqd
_refine_ls_weighting_details 'calc w=1/[\s^2^(Fo^2^)+(0.1780P)^2^] where P=(Fo^2^+2Fc^2^)/3'
_refine_ls_weighting_scheme calc
_refine_ls_wR_factor_gt 0.290
_refine_ls_wR_factor_ref 0.346
_reflns_number_gt 8264
_reflns_number_total 17710
_reflns_threshold_expression I>2\s(I)
_cod_data_source_file ic800183v-file004_2.cif
_cod_data_source_block M'MOF2a_Fe2Ag3-5.5C6H4Cl2
_cod_depositor_comments
;
The following automatic conversions were performed:
'_symmetry_cell_setting' value 'Triclinic' changed to 'triclinic'
according to '/home/saulius/struct/CIF-dictionaries/cif_core.dic'
dictionary named 'cif_core.dic' version 2.4.1 from 2010-06-29.

Automatic conversion script
Id: cif_fix_enum 1527 2010-12-29 10:47:43Z saulius 
;
_cod_original_sg_symbol_H-M 'P -1 '
_cod_database_code 4304999

loop_
_symmetry_equiv_pos_as_xyz
'x, y, z'
'-x, -y, -z'

loop_
_atom_site_label
_atom_site_type_symbol
_atom_site_fract_x
_atom_site_fract_y
_atom_site_fract_z
_atom_site_U_iso_or_equiv
_atom_site_adp_type
_atom_site_occupancy
_atom_site_symmetry_multiplicity
_atom_site_calc_flag
_atom_site_refinement_flags
_atom_site_disorder_assembly
_atom_site_disorder_group
Ag1 Ag -0.18502(14) 0.39262(5) 0.24403(3) 0.0241(3) Uani 1 1 d . . .
Ag2 Ag 1.29707(14) 0.46455(5) -0.26002(3) 0.0260(3) Uani 1 1 d . . .
Ag3 Ag 0.8070(2) -0.02976(7) 0.22250(5) 0.0685(6) Uani 1 1 d . . .
Fe1 Fe 0.6630(2) 0.32832(9) 0.01207(6) 0.0202(5) Uani 1 1 d . . .
Fe2 Fe 0.8045(2) -0.33585(9) 0.46918(6) 0.0205(5) Uani 1 1 d . . .
O1 O 0.4247(11) 0.2996(4) 0.0228(3) 0.021(2) Uiso 1 1 d . . .
O2 O 0.5334(10) 0.4080(4) 0.0223(3) 0.014(2) Uiso 1 1 d . . .
O3 O 0.8840(11) 0.3674(4) -0.0029(3) 0.019(2) Uiso 1 1 d . . .
O4 O 0.6379(11) 0.3326(4) -0.0508(3) 0.019(2) Uiso 1 1 d . . .
O5 O 0.7023(11) 0.3137(4) 0.0755(3) 0.022(2) Uiso 1 1 d . . .
O6 O 0.7805(11) 0.2434(4) 0.0094(3) 0.024(2) Uiso 1 1 d . . .
O7 O 0.8434(11) -0.3262(4) 0.5295(3) 0.020(2) Uiso 1 1 d . . .
O8 O 0.5787(10) -0.3669(4) 0.4928(3) 0.016(2) Uiso 1 1 d . . .
O9 O 0.9227(11) -0.4179(4) 0.4669(3) 0.021(2) Uiso 1 1 d . . .
O10 O 1.0454(11) -0.3094(4) 0.4517(3) 0.022(2) Uiso 1 1 d . . .
O11 O 0.7600(11) -0.3366(4) 0.4067(3) 0.021(2) Uiso 1 1 d . . .
O12 O 0.6926(11) -0.2501(4) 0.4605(3) 0.024(2) Uiso 1 1 d . . .
O1A O -0.4823(14) 0.4310(5) 0.2083(4) 0.046(3) Uiso 1 1 d . . .
O2A O -0.4837(12) 0.4961(5) 0.1523(3) 0.034(3) Uiso 1 1 d . . .
O3A O -0.5802(14) 0.5255(5) 0.2139(4) 0.048(3) Uiso 1 1 d . . .
O4A O 1.0107(12) 0.5542(4) -0.3504(3) 0.031(3) Uiso 1 1 d . . .
O5A O 1.0029(16) 0.4919(6) -0.2917(4) 0.064(4) Uiso 1 1 d . . .
O6A O 0.9063(18) 0.5892(7) -0.2921(5) 0.074(4) Uiso 1 1 d . . .
O7A O 0.4057(17) 0.9685(6) 0.2023(4) 0.066(4) Uiso 1 1 d . . .
O8A O 0.210(2) 0.9534(8) 0.2525(6) 0.110(6) Uiso 1 1 d . . .
O9A O 0.1399(19) 0.9464(7) 0.1896(5) 0.082(5) Uiso 1 1 d . . .
N1 N -0.0340(13) 0.4016(5) 0.1829(3) 0.019(3) Uiso 1 1 d . . .
N2 N 1.1677(14) 0.4389(5) -0.1980(4) 0.025(3) Uiso 1 1 d . . .
N3 N 0.7903(18) 0.0483(6) 0.1746(4) 0.046(4) Uiso 1 1 d . . .
N4 N 0.3214(14) -0.3736(5) 0.6929(4) 0.022(3) Uiso 1 1 d . . .
N5 N 1.5403(14) -0.4626(5) 0.3203(4) 0.026(3) Uiso 1 1 d . . .
N6 N 0.7843(17) -0.0981(6) 0.2763(4) 0.038(3) Uiso 1 1 d . . .
N1A N -0.5152(16) 0.4826(6) 0.1923(4) 0.036(3) Uiso 1 1 d . . .
N2A N 0.9681(17) 0.5445(7) -0.3091(4) 0.041(4) Uiso 1 1 d . . .
N3A N 0.253(2) 0.9572(7) 0.2142(6) 0.064(5) Uiso 1 1 d . . .
C1 C 0.1821(17) 0.2717(6) 0.0675(4) 0.024(3) Uiso 1 1 d . . .
H1A H 0.1344 0.2570 0.0429 0.036 Uiso 1 1 calc R . .
H1B H 0.0843 0.2908 0.0854 0.036 Uiso 1 1 calc R . .
H1C H 0.2456 0.2378 0.0846 0.036 Uiso 1 1 calc R . .
C2 C 0.3089(16) 0.3177(6) 0.0515(4) 0.015(3) Uiso 1 1 d . . .
C3 C 0.3002(15) 0.3720(6) 0.0688(4) 0.012(3) Uiso 1 1 d . . .
C4 C 0.4043(16) 0.4176(6) 0.0494(4) 0.017(3) Uiso 1 1 d . . .
C5 C 0.357(2) 0.4824(7) 0.0608(5) 0.035(4) Uiso 1 1 d . . .
H5A H 0.4448 0.4921 0.0796 0.052 Uiso 1 1 calc R . .
H5B H 0.2390 0.4865 0.0758 0.052 Uiso 1 1 calc R . .
H5C H 0.3568 0.5102 0.0344 0.052 Uiso 1 1 calc R . .
C6 C 0.1780(16) 0.3865(6) 0.1073(4) 0.017(3) Uiso 1 1 d . . .
C7 C 0.2507(19) 0.3895(6) 0.1467(4) 0.025(3) Uiso 1 1 d . . .
H7 H 0.3760 0.3866 0.1479 0.030 Uiso 1 1 calc R . .
C8 C 0.1463(17) 0.3966(6) 0.1835(4) 0.020(3) Uiso 1 1 d . . .
H8 H 0.1995 0.3981 0.2098 0.024 Uiso 1 1 calc R . .
C9 C -0.1085(17) 0.4014(6) 0.1458(4) 0.018(3) Uiso 1 1 d . . .
H9 H -0.2343 0.4066 0.1455 0.022 Uiso 1 1 calc R . .
C10 C -0.0072(17) 0.3938(6) 0.1069(5) 0.024(3) Uiso 1 1 d . . .
H10 H -0.0635 0.3936 0.0808 0.029 Uiso 1 1 calc R . .
C11 C 1.1080(18) 0.4213(7) -0.0352(5) 0.028(4) Uiso 1 1 d . . .
H11A H 1.0884 0.4419 -0.0089 0.042 Uiso 1 1 calc R . .
H11B H 1.1169 0.4512 -0.0602 0.042 Uiso 1 1 calc R . .
H11C H 1.2184 0.3936 -0.0339 0.042 Uiso 1 1 calc R . .
C12 C 0.9617(17) 0.3874(6) -0.0390(4) 0.018(3) Uiso 1 1 d . . .
C13 C 0.8976(16) 0.3771(6) -0.0789(4) 0.016(3) Uiso 1 1 d . . .
C14 C 0.7430(18) 0.3488(6) -0.0834(4) 0.024(3) Uiso 1 1 d . . .
C15 C 0.685(2) 0.3348(7) -0.1251(5) 0.037(4) Uiso 1 1 d . . .
H15A H 0.5969 0.3058 -0.1197 0.056 Uiso 1 1 calc R . .
H15B H 0.7871 0.3173 -0.1423 0.056 Uiso 1 1 calc R . .
H15C H 0.6310 0.3720 -0.1407 0.056 Uiso 1 1 calc R . .
C16 C 0.9962(17) 0.4013(6) -0.1191(4) 0.021(3) Uiso 1 1 d . . .
C17 C 1.1766(17) 0.3798(6) -0.1298(4) 0.023(3) Uiso 1 1 d . . .
H17 H 1.2420 0.3515 -0.1104 0.028 Uiso 1 1 calc R . .
C18 C 1.2532(18) 0.4004(6) -0.1680(4) 0.024(3) Uiso 1 1 d . . .
H18 H 1.3749 0.3868 -0.1742 0.029 Uiso 1 1 calc R . .
C19 C 0.9986(17) 0.4575(6) -0.1890(4) 0.023(3) Uiso 1 1 d . . .
H19 H 0.9367 0.4838 -0.2102 0.027 Uiso 1 1 calc R . .
C20 C 0.9059(17) 0.4412(6) -0.1507(4) 0.016(3) Uiso 1 1 d . . .
H20 H 0.7846 0.4564 -0.1457 0.020 Uiso 1 1 calc R . .
C21 C 0.6822(17) 0.2695(6) 0.1459(4) 0.022(3) Uiso 1 1 d . . .
H21A H 0.6530 0.3122 0.1507 0.034 Uiso 1 1 calc R . .
H21B H 0.7896 0.2528 0.1605 0.034 Uiso 1 1 calc R . .
H21C H 0.5835 0.2471 0.1574 0.034 Uiso 1 1 calc R . .
C22 C 0.7131(17) 0.2639(7) 0.0991(4) 0.022(3) Uiso 1 1 d . . .
C23 C 0.7473(17) 0.2077(6) 0.0831(4) 0.021(3) Uiso 1 1 d . . .
C24 C 0.7902(17) 0.1993(6) 0.0395(4) 0.022(3) Uiso 1 1 d . . .
C25 C 0.856(2) 0.1382(8) 0.0233(6) 0.048(5) Uiso 1 1 d . . .
H25A H 0.9582 0.1423 0.0028 0.072 Uiso 1 1 calc R . .
H25B H 0.7605 0.1239 0.0091 0.072 Uiso 1 1 calc R . .
H25C H 0.8908 0.1091 0.0477 0.072 Uiso 1 1 calc R . .
C26 C 0.7635(19) 0.1518(7) 0.1139(5) 0.031(4) Uiso 1 1 d . . .
C27 C 0.628(3) 0.1180(9) 0.1239(6) 0.066(6) Uiso 1 1 d . . .
H27 H 0.5186 0.1306 0.1110 0.079 Uiso 1 1 calc R . .
C28 C 0.642(3) 0.0642(10) 0.1530(7) 0.079(7) Uiso 1 1 d . . .
H28 H 0.5473 0.0398 0.1571 0.095 Uiso 1 1 calc R . .
C29 C 0.926(3) 0.0805(10) 0.1678(7) 0.079(7) Uiso 1 1 d . . .
H29 H 1.0288 0.0697 0.1837 0.095 Uiso 1 1 calc R . .
C30 C 0.917(3) 0.1320(9) 0.1363(6) 0.064(6) Uiso 1 1 d . . .
H30 H 1.0175 0.1534 0.1303 0.077 Uiso 1 1 calc R . .
C31 C 0.8214(18) -0.3084(7) 0.6033(4) 0.026(4) Uiso 1 1 d . . .
H31A H 0.8807 -0.3428 0.6209 0.039 Uiso 1 1 calc R . .
H31B H 0.7231 -0.2883 0.6206 0.039 Uiso 1 1 calc R . .
H31C H 0.9066 -0.2796 0.5935 0.039 Uiso 1 1 calc R . .
C32 C 0.7483(17) -0.3312(6) 0.5637(4) 0.022(3) Uiso 1 1 d . . .
C33 C 0.5827(16) -0.3546(6) 0.5678(4) 0.015(3) Uiso 1 1 d . . .
C34 C 0.5148(18) -0.3725(6) 0.5314(4) 0.024(3) Uiso 1 1 d . . .
C35 C 0.3424(18) -0.4011(7) 0.5345(5) 0.032(4) Uiso 1 1 d . . .
H35A H 0.2464 -0.3709 0.5243 0.047 Uiso 1 1 calc R . .
H35B H 0.3137 -0.4157 0.5646 0.047 Uiso 1 1 calc R . .
H35C H 0.3559 -0.4351 0.5168 0.047 Uiso 1 1 calc R . .
C36 C 0.4901(17) -0.3609(6) 0.6113(4) 0.019(3) Uiso 1 1 d . . .
C37 C 0.5709(17) -0.3953(6) 0.6452(4) 0.019(3) Uiso 1 1 d . . .
H37 H 0.6854 -0.4169 0.6407 0.022 Uiso 1 1 calc R . .
C38 C 0.4831(16) -0.3984(6) 0.6862(4) 0.017(3) Uiso 1 1 d . . .
H38 H 0.5439 -0.4193 0.7098 0.021 Uiso 1 1 calc R . .
C39 C 0.2419(18) -0.3422(6) 0.6604(4) 0.020(3) Uiso 1 1 d . . .
H39 H 0.1237 -0.3239 0.6654 0.024 Uiso 1 1 calc R . .
C40 C 0.3204(17) -0.3346(6) 0.6196(4) 0.021(3) Uiso 1 1 d . . .
H40 H 0.2575 -0.3112 0.5973 0.026 Uiso 1 1 calc R . .
C41 C 1.0858(18) -0.5023(6) 0.4384(5) 0.026(4) Uiso 1 1 d . . .
H41A H 1.0187 -0.5229 0.4623 0.039 Uiso 1 1 calc R . .
H41B H 1.2126 -0.5162 0.4401 0.039 Uiso 1 1 calc R . .
H41C H 1.0461 -0.5114 0.4110 0.039 Uiso 1 1 calc R . .
C42 C 1.0556(17) -0.4368(6) 0.4412(4) 0.022(3) Uiso 1 1 d . . .
C43 C 1.1731(17) -0.3971(6) 0.4196(4) 0.021(3) Uiso 1 1 d . . .
C44 C 1.1670(17) -0.3361(6) 0.4264(4) 0.018(3) Uiso 1 1 d . . .
C45 C 1.2962(17) -0.2974(6) 0.4047(4) 0.026(4) Uiso 1 1 d . . .
H45A H 1.2484 -0.2548 0.4055 0.039 Uiso 1 1 calc R . .
H45B H 1.3190 -0.3063 0.3746 0.039 Uiso 1 1 calc R . .
H45C H 1.4074 -0.3052 0.4193 0.039 Uiso 1 1 calc R . .
C46 C 1.3055(17) -0.4214(6) 0.3868(4) 0.020(3) Uiso 1 1 d . . .
C47 C 1.2417(18) -0.4345(6) 0.3476(4) 0.022(3) Uiso 1 1 d . . .
H47 H 1.1178 -0.4296 0.3437 0.027 Uiso 1 1 calc R . .
C48 C 1.3592(18) -0.4543(7) 0.3155(5) 0.031(4) Uiso 1 1 d . . .
H48 H 1.3157 -0.4626 0.2893 0.037 Uiso 1 1 calc R . .
C49 C 1.5956(18) -0.4509(6) 0.3577(4) 0.021(3) Uiso 1 1 d . . .
H49 H 1.7195 -0.4562 0.3615 0.025 Uiso 1 1 calc R . .
C50 C 1.4817(17) -0.4316(6) 0.3907(4) 0.022(3) Uiso 1 1 d . . .
H50 H 1.5283 -0.4253 0.4170 0.026 Uiso 1 1 calc R . .
C51 C 0.8043(18) -0.3094(7) 0.3335(4) 0.028(4) Uiso 1 1 d . . .
H51A H 0.9277 -0.3041 0.3240 0.042 Uiso 1 1 calc R . .
H51B H 0.7245 -0.2839 0.3140 0.042 Uiso 1 1 calc R . .
H51C H 0.7859 -0.3518 0.3331 0.042 Uiso 1 1 calc R . .
C52 C 0.7674(17) -0.2920(6) 0.3767(4) 0.020(3) Uiso 1 1 d . . .
C53 C 0.7427(17) -0.2322(6) 0.3848(4) 0.021(3) Uiso 1 1 d . . .
C54 C 0.6912(18) -0.2143(7) 0.4272(5) 0.026(4) Uiso 1 1 d . . .
C55 C 0.631(2) -0.1468(7) 0.4350(6) 0.047(5) Uiso 1 1 d . . .
H55A H 0.5091 -0.1430 0.4479 0.071 Uiso 1 1 calc R . .
H55B H 0.6358 -0.1215 0.4075 0.071 Uiso 1 1 calc R . .
H55C H 0.7102 -0.1337 0.4546 0.071 Uiso 1 1 calc R . .
C56 C 0.7478(17) -0.1844(6) 0.3477(4) 0.021(3) Uiso 1 1 d . . .
C57 C 0.600(2) -0.1519(7) 0.3287(5) 0.042(4) Uiso 1 1 d . . .
H57 H 0.4841 -0.1589 0.3397 0.051 Uiso 1 1 calc R . .
C58 C 0.622(3) -0.1101(9) 0.2944(6) 0.060(5) Uiso 1 1 d . . .
H58 H 0.5192 -0.0882 0.2824 0.072 Uiso 1 1 calc R . .
C59 C 0.925(2) -0.1278(8) 0.2937(6) 0.055(5) Uiso 1 1 d . . .
H59 H 1.0383 -0.1194 0.2817 0.065 Uiso 1 1 calc R . .
C60 C 0.916(2) -0.1710(8) 0.3289(5) 0.041(4) Uiso 1 1 d . . .
H60 H 1.0215 -0.1915 0.3403 0.049 Uiso 1 1 calc R . .
Cl1 Cl 0.8095(8) 0.8905(2) 0.14208(18) 0.0783(17) Uani 1 1 d D . .
Cl2 Cl 0.9339(7) 0.7866(3) 0.0795(2) 0.088(2) Uani 1 1 d D . .
Cl3 Cl 0.4251(8) 0.8094(3) 0.2253(3) 0.125(3) Uani 1 1 d D . .
Cl4 Cl 0.4774(6) 0.6737(2) 0.25837(18) 0.0665(15) Uani 1 1 d D . .
Cl5 Cl 1.1925(5) 0.1434(2) 0.44414(16) 0.0540(13) Uani 1 1 d D . .
Cl6 Cl 0.9281(7) 0.1043(3) 0.38257(19) 0.096(2) Uani 1 1 d D . .
C1S C 0.6651(16) 0.8562(4) 0.1157(3) 0.047(5) Uiso 1 1 d GD . .
C2S C 0.7203(12) 0.8117(5) 0.0882(3) 0.066(6) Uiso 1 1 d GD . .
C3S C 0.5956(18) 0.7863(5) 0.0678(3) 0.056(5) Uiso 1 1 d GD . .
H3S H 0.6333 0.7559 0.0490 0.067 Uiso 1 1 calc R . .
C4S C 0.4158(16) 0.8054(6) 0.0748(4) 0.099(8) Uiso 1 1 d GD . .
H4S H 0.3306 0.7881 0.0608 0.119 Uiso 1 1 calc R . .
C5S C 0.3607(13) 0.8499(7) 0.1022(5) 0.095(8) Uiso 1 1 d GD . .
H5S H 0.2378 0.8630 0.1070 0.113 Uiso 1 1 calc R . .
C6S C 0.4853(19) 0.8753(5) 0.1226(4) 0.106(9) Uiso 1 1 d GD . .
H6S H 0.4476 0.9057 0.1414 0.127 Uiso 1 1 calc R . .
C7S C 0.2576(12) 0.7662(5) 0.2250(2) 0.055(5) Uiso 1 1 d GD . .
C8S C 0.2829(10) 0.7051(5) 0.2397(3) 0.036(4) Uiso 1 1 d GD . .
C9S C 0.1455(13) 0.6696(4) 0.2395(3) 0.037(4) Uiso 1 1 d GD . .
H9S H 0.1628 0.6279 0.2496 0.044 Uiso 1 1 calc R . .
C10S C -0.0173(11) 0.6952(5) 0.2246(3) 0.044(5) Uiso 1 1 d GD . .
H10S H -0.1112 0.6709 0.2245 0.053 Uiso 1 1 calc R . .
C11S C -0.0427(11) 0.7562(5) 0.2099(3) 0.053(5) Uiso 1 1 d GD . .
H11S H -0.1539 0.7736 0.1997 0.063 Uiso 1 1 calc R . .
C12S C 0.0948(15) 0.7917(4) 0.2100(3) 0.071(6) Uiso 1 1 d GD . .
H12S H 0.0774 0.8334 0.2000 0.085 Uiso 1 1 calc R . .
C13S C 0.9695(8) 0.1663(3) 0.4493(2) 0.032(4) Uiso 1 1 d GD . .
C14S C 0.8529(10) 0.1492(3) 0.42191(17) 0.037(4) Uiso 1 1 d GD . .
C15S C 0.6723(10) 0.1682(3) 0.4271(2) 0.044(5) Uiso 1 1 d GD . .
H15S H 0.5926 0.1566 0.4084 0.052 Uiso 1 1 calc R . .
C16S C 0.6083(8) 0.2043(3) 0.4596(3) 0.034(4) Uiso 1 1 d GD . .
H16S H 0.4848 0.2173 0.4632 0.040 Uiso 1 1 calc R . .
C17S C 0.7249(11) 0.2214(2) 0.4870(2) 0.039(4) Uiso 1 1 d GD . .
H17S H 0.6811 0.2460 0.5092 0.047 Uiso 1 1 calc R . .
C18S C 0.9055(10) 0.2024(3) 0.4818(2) 0.036(4) Uiso 1 1 d GD . .
H18S H 0.9852 0.2140 0.5005 0.043 Uiso 1 1 calc R . .
Cl7 Cl 0.4696(9) -0.0181(3) 0.5871(3) 0.062(3) Uani 0.690(11) 1 d PR A 1
Cl8 Cl 0.7275(8) 0.0266(2) 0.5056(2) 0.107(4) Uani 0.690(11) 1 d PR A 1
C19S C 0.650(2) 0.0182(8) 0.5886(4) 0.084(4) Uiso 0.690(11) 1 d PG A 1
C20S C 0.776(3) 0.0368(10) 0.5572(3) 0.084(4) Uiso 0.690(11) 1 d PG A 1
C21S C 0.926(2) 0.0592(11) 0.5691(5) 0.084(4) Uiso 0.690(11) 1 d PG A 1
H21S H 1.0123 0.0719 0.5476 0.101 Uiso 0.690(11) 1 calc PR A 1
C22S C 0.9498(18) 0.0629(8) 0.6123(5) 0.084(4) Uiso 0.690(11) 1 d PG A 1
H22S H 1.0524 0.0781 0.6203 0.101 Uiso 0.690(11) 1 calc PR A 1
C23S C 0.8236(15) 0.0442(6) 0.6436(4) 0.084(4) Uiso 0.690(11) 1 d PG A 1
H23S H 0.8399 0.0468 0.6732 0.101 Uiso 0.690(11) 1 calc PR A 1
C24S C 0.6736(14) 0.0219(6) 0.6318(4) 0.084(4) Uiso 0.690(11) 1 d PG A 1
H24S H 0.5874 0.0092 0.6533 0.101 Uiso 0.690(11) 1 calc PR A 1
Cl8' Cl 0.7742(17) 0.0178(6) 0.6557(3) 0.061(6) Uani 0.310(11) 1 d PR A 2
Cl7' Cl 0.479(2) -0.0096(11) 0.6068(7) 0.097(11) Uani 0.310(11) 1 d PR A 2
C19' C 0.674(5) 0.018(2) 0.5781(17) 0.084(4) Uiso 0.310(11) 1 d PG A 2
C20' C 0.807(7) 0.032(3) 0.6022(12) 0.084(4) Uiso 0.310(11) 1 d PG A 2
C21' C 0.957(6) 0.054(2) 0.5817(16) 0.084(4) Uiso 0.310(11) 1 d PG A 2
H21' H 1.0482 0.0634 0.5982 0.101 Uiso 0.310(11) 1 calc PR A 2
C22' C 0.974(5) 0.062(2) 0.5370(16) 0.084(4) Uiso 0.310(11) 1 d PG A 2
H22' H 1.0768 0.0776 0.5229 0.101 Uiso 0.310(11) 1 calc PR A 2
C23' C 0.841(7) 0.048(2) 0.5128(12) 0.084(4) Uiso 0.310(11) 1 d PG A 2
H23' H 0.8528 0.0543 0.4823 0.101 Uiso 0.310(11) 1 calc PR A 2
C24' C 0.691(6) 0.026(2) 0.5334(16) 0.084(4) Uiso 0.310(11) 1 d PG A 2
H24' H 0.6000 0.0167 0.5169 0.101 Uiso 0.310(11) 1 calc PR A 2
Cl9 Cl 0.6754(16) 0.0662(6) 0.2996(3) 0.091(5) Uani 0.501(6) 1 d PD B 3
Cl10 Cl 0.825(2) 0.1944(7) 0.2527(5) 0.125(6) Uiso 0.501(6) 1 d PD B 3
C25S C 0.557(3) 0.1377(10) 0.2995(6) 0.074(4) Uiso 0.501(6) 1 d PGD B 3
C26S C 0.624(2) 0.1891(13) 0.2791(5) 0.074(4) Uiso 0.501(6) 1 d PGD B 3
C27S C 0.523(3) 0.2452(11) 0.2799(7) 0.074(4) Uiso 0.501(6) 1 d PGD B 3
H27S H 0.5686 0.2803 0.2660 0.088 Uiso 0.501(6) 1 calc PR B 3
C28S C 0.356(3) 0.2498(10) 0.3012(8) 0.074(4) Uiso 0.501(6) 1 d PGD B 3
H28S H 0.2867 0.2882 0.3017 0.088 Uiso 0.501(6) 1 calc PR B 3
C29S C 0.289(3) 0.1984(13) 0.3216(8) 0.074(4) Uiso 0.501(6) 1 d PGD B 3
H29S H 0.1744 0.2016 0.3361 0.088 Uiso 0.501(6) 1 calc PR B 3
C30S C 0.390(3) 0.1423(10) 0.3207(7) 0.074(4) Uiso 0.501(6) 1 d PGD B 3
H30S H 0.3440 0.1072 0.3347 0.088 Uiso 0.501(6) 1 calc PR B 3
Cl9' Cl 0.2259(15) 0.2931(5) 0.2772(3) 0.073(4) Uani 0.499(6) 1 d PD B 4
Cl10' Cl 0.1873(12) 0.2439(4) 0.1920(2) 0.044(3) Uani 0.499(6) 1 d PD B 4
C25' C 0.2835(17) 0.2153(9) 0.2728(10) 0.074(4) Uiso 0.499(6) 1 d PGD B 4
C26' C 0.2636(18) 0.1941(12) 0.2335(8) 0.074(4) Uiso 0.499(6) 1 d PGD B 4
C27' C 0.307(3) 0.1331(13) 0.2283(7) 0.074(4) Uiso 0.499(6) 1 d PGD B 4
H27' H 0.2932 0.1185 0.2015 0.088 Uiso 0.499(6) 1 calc PR B 4
C28' C 0.370(3) 0.0932(9) 0.2624(9) 0.074(4) Uiso 0.499(6) 1 d PGD B 4
H28' H 0.3992 0.0515 0.2589 0.088 Uiso 0.499(6) 1 calc PR B 4
C29' C 0.390(3) 0.1145(12) 0.3017(8) 0.074(4) Uiso 0.499(6) 1 d PGD B 4
H29' H 0.4327 0.0872 0.3251 0.088 Uiso 0.499(6) 1 calc PR B 4
C30' C 0.347(3) 0.1755(13) 0.3069(7) 0.074(4) Uiso 0.499(6) 1 d PGD B 4
H30' H 0.3601 0.1900 0.3338 0.088 Uiso 0.499(6) 1 calc PR B 4
Cl11 Cl 1.1023(10) 0.0286(3) -0.0410(2) 0.111(2) Uani 1 1 d . . .

loop_
_atom_site_aniso_label
_atom_site_aniso_U_11
_atom_site_aniso_U_22
_atom_site_aniso_U_33
_atom_site_aniso_U_23
_atom_site_aniso_U_13
_atom_site_aniso_U_12
Ag1 0.0231(6) 0.0367(8) 0.0113(6) -0.0003(5) 0.0080(4) -0.0056(5)
Ag2 0.0245(6) 0.0368(8) 0.0146(6) 0.0020(5) 0.0070(5) -0.0034(6)
Ag3 0.1375(16) 0.0321(9) 0.0322(8) 0.0126(7) 0.0045(9) -0.0150(9)
Fe1 0.0197(11) 0.0244(13) 0.0148(11) 0.0018(9) 0.0038(8) -0.0017(9)
Fe2 0.0175(11) 0.0294(13) 0.0126(10) 0.0016(9) 0.0043(8) -0.0017(9)
Cl1 0.101(4) 0.060(4) 0.080(4) -0.009(3) -0.046(3) -0.008(3)
Cl2 0.059(4) 0.073(4) 0.129(6) -0.015(4) 0.008(3) -0.001(3)
Cl3 0.093(5) 0.057(4) 0.229(9) 0.041(5) -0.081(5) -0.032(4)
Cl4 0.048(3) 0.057(4) 0.092(4) 0.008(3) -0.014(3) -0.004(3)
Cl5 0.032(2) 0.057(3) 0.074(3) -0.013(3) 0.000(2) -0.002(2)
Cl6 0.057(3) 0.152(6) 0.091(4) -0.094(5) -0.009(3) 0.015(4)
Cl7 0.034(4) 0.040(6) 0.108(9) 0.013(6) 0.002(4) -0.006(4)
Cl8 0.138(9) 0.111(9) 0.072(7) 0.029(6) -0.034(6) -0.035(7)
Cl8' 0.061(11) 0.079(13) 0.039(9) -0.002(9) 0.004(7) -0.006(9)
Cl7' 0.12(2) 0.082(18) 0.11(2) -0.053(16) -0.036(16) -0.015(14)
Cl9 0.096(9) 0.120(11) 0.050(7) -0.031(7) -0.008(6) 0.038(8)
Cl9' 0.109(9) 0.048(7) 0.060(7) 0.001(5) -0.006(6) -0.007(6)
Cl10' 0.080(6) 0.032(5) 0.029(5) 0.019(4) -0.042(4) -0.035(5)
Cl11 0.161(7) 0.051(4) 0.114(6) -0.007(4) 0.009(5) 0.008(4)

loop_
_atom_type_symbol
_atom_type_description
_atom_type_scat_dispersion_real
_atom_type_scat_dispersion_imag
_atom_type_scat_source
C C 0.0033 0.0016 'International Tables Vol C Tables 4.2.6.8 and 6.1.1.4'
H H 0.0000 0.0000 'International Tables Vol C Tables 4.2.6.8 and 6.1.1.4'
Ag Ag -0.8971 1.1015 'International Tables Vol C Tables 4.2.6.8 and 6.1.1.4'
Cl Cl 0.1484 0.1585 'International Tables Vol C Tables 4.2.6.8 and 6.1.1.4'
Fe Fe 0.3463 0.8444 'International Tables Vol C Tables 4.2.6.8 and 6.1.1.4'
N N 0.0061 0.0033 'International Tables Vol C Tables 4.2.6.8 and 6.1.1.4'
O O 0.0106 0.0060 'International Tables Vol C Tables 4.2.6.8 and 6.1.1.4'

loop_
_geom_angle_atom_site_label_1
_geom_angle_atom_site_label_2
_geom_angle_atom_site_label_3
_geom_angle
_geom_angle_site_symmetry_1
_geom_angle_site_symmetry_3
_geom_angle_publ_flag
N1 Ag1 N4 173.6(4) . 2_556 ?
N1 Ag1 Ag2 100.9(3) . 2_665 ?
N4 Ag1 Ag2 85.0(3) 2_556 2_665 ?
N2 Ag2 N5 163.2(4) . 2_855 ?
N2 Ag2 O5A 90.6(4) . . ?
N5 Ag2 O5A 97.6(4) 2_855 . ?
N2 Ag2 Ag1 89.0(3) . 2_665 ?
N5 Ag2 Ag1 107.2(3) 2_855 2_665 ?
O5A Ag2 Ag1 75.2(3) . 2_665 ?
N6 Ag3 N3 169.6(5) . . ?
O2 Fe1 O4 98.1(4) . . ?
O2 Fe1 O1 84.1(3) . . ?
O4 Fe1 O1 89.8(4) . . ?
O2 Fe1 O3 89.5(3) . . ?
O4 Fe1 O3 86.3(3) . . ?
O1 Fe1 O3 172.0(4) . . ?
O2 Fe1 O6 172.3(4) . . ?
O4 Fe1 O6 88.1(4) . . ?
O1 Fe1 O6 91.4(4) . . ?
O3 Fe1 O6 95.4(4) . . ?
O2 Fe1 O5 88.7(4) . . ?
O4 Fe1 O5 173.2(4) . . ?
O1 Fe1 O5 90.3(4) . . ?
O3 Fe1 O5 94.4(4) . . ?
O6 Fe1 O5 85.1(4) . . ?
O9 Fe2 O7 98.3(4) . . ?
O9 Fe2 O8 91.3(4) . . ?
O7 Fe2 O8 85.4(4) . . ?
O9 Fe2 O12 170.1(4) . . ?
O7 Fe2 O12 90.7(4) . . ?
O8 Fe2 O12 93.6(4) . . ?
O9 Fe2 O11 87.2(4) . . ?
O7 Fe2 O11 174.2(4) . . ?
O8 Fe2 O11 96.4(4) . . ?
O12 Fe2 O11 83.7(4) . . ?
O9 Fe2 O10 85.6(4) . . ?
O7 Fe2 O10 89.1(4) . . ?
O8 Fe2 O10 173.2(4) . . ?
O12 Fe2 O10 90.5(4) . . ?
O11 Fe2 O10 89.5(4) . . ?
C2 O1 Fe1 124.3(8) . . ?
C4 O2 Fe1 126.0(8) . . ?
C12 O3 Fe1 133.6(8) . . ?
C14 O4 Fe1 131.5(9) . . ?
C22 O5 Fe1 128.1(9) . . ?
C24 O6 Fe1 128.7(9) . . ?
C32 O7 Fe2 133.1(9) . . ?
C34 O8 Fe2 129.4(9) . . ?
C42 O9 Fe2 128.2(8) . . ?
C44 O10 Fe2 126.1(8) . . ?
C52 O11 Fe2 126.9(9) . . ?
C54 O12 Fe2 129.2(9) . . ?
N2A O5A Ag2 117.9(10) . . ?
C9 N1 C8 119.5(11) . . ?
C9 N1 Ag1 121.8(8) . . ?
C8 N1 Ag1 117.7(9) . . ?
C19 N2 C18 117.5(12) . . ?
C19 N2 Ag2 121.0(9) . . ?
C18 N2 Ag2 121.4(9) . . ?
C29 N3 C28 120.8(18) . . ?
C29 N3 Ag3 118.9(14) . . ?
C28 N3 Ag3 120.3(13) . . ?
C38 N4 C39 118.3(12) . . ?
C38 N4 Ag1 118.7(9) . 2_556 ?
C39 N4 Ag1 122.8(9) . 2_556 ?
C49 N5 C48 117.3(12) . . ?
C49 N5 Ag2 125.0(9) . 2_855 ?
C48 N5 Ag2 114.5(9) . 2_855 ?
C59 N6 C58 117.5(15) . . ?
C59 N6 Ag3 121.6(12) . . ?
C58 N6 Ag3 120.9(12) . . ?
O1A N1A O3A 123.0(13) . . ?
O1A N1A O2A 120.6(13) . . ?
O3A N1A O2A 116.4(13) . . ?
O6A N2A O5A 127.8(15) . . ?
O6A N2A O4A 114.8(14) . . ?
O5A N2A O4A 117.3(14) . . ?
O8A N3A O7A 118.3(19) . . ?
O8A N3A O9A 116.9(18) . . ?
O7A N3A O9A 124.7(18) . . ?
C2 C1 H1A 109.5 . . ?
C2 C1 H1B 109.5 . . ?
H1A C1 H1B 109.5 . . ?
C2 C1 H1C 109.5 . . ?
H1A C1 H1C 109.5 . . ?
H1B C1 H1C 109.5 . . ?
O1 C2 C3 124.9(12) . . ?
O1 C2 C1 113.6(12) . . ?
C3 C2 C1 121.3(11) . . ?
C2 C3 C4 120.0(11) . . ?
C2 C3 C6 122.0(11) . . ?
C4 C3 C6 117.9(11) . . ?
O2 C4 C3 124.0(12) . . ?
O2 C4 C5 117.0(11) . . ?
C3 C4 C5 119.0(11) . . ?
C4 C5 H5A 109.5 . . ?
C4 C5 H5B 109.5 . . ?
H5A C5 H5B 109.5 . . ?
C4 C5 H5C 109.5 . . ?
H5A C5 H5C 109.5 . . ?
H5B C5 H5C 109.5 . . ?
C10 C6 C7 117.1(12) . . ?
C10 C6 C3 123.7(12) . . ?
C7 C6 C3 119.1(11) . . ?
C8 C7 C6 121.6(13) . . ?
C8 C7 H7 119.2 . . ?
C6 C7 H7 119.2 . . ?
C7 C8 N1 120.8(13) . . ?
C7 C8 H8 119.6 . . ?
N1 C8 H8 119.6 . . ?
N1 C9 C10 122.2(12) . . ?
N1 C9 H9 118.9 . . ?
C10 C9 H9 118.9 . . ?
C6 C10 C9 118.8(13) . . ?
C6 C10 H10 120.6 . . ?
C9 C10 H10 120.6 . . ?
C12 C11 H11A 109.5 . . ?
C12 C11 H11B 109.5 . . ?
H11A C11 H11B 109.5 . . ?
C12 C11 H11C 109.5 . . ?
H11A C11 H11C 109.5 . . ?
H11B C11 H11C 109.5 . . ?
O3 C12 C13 120.2(12) . . ?
O3 C12 C11 115.6(12) . . ?
C13 C12 C11 124.2(12) . . ?
C12 C13 C14 125.2(12) . . ?
C12 C13 C16 116.8(11) . . ?
C14 C13 C16 117.9(12) . . ?
O4 C14 C13 122.6(13) . . ?
O4 C14 C15 112.9(12) . . ?
C13 C14 C15 124.5(12) . . ?
C14 C15 H15A 109.5 . . ?
C14 C15 H15B 109.5 . . ?
H15A C15 H15B 109.5 . . ?
C14 C15 H15C 109.5 . . ?
H15A C15 H15C 109.5 . . ?
H15B C15 H15C 109.5 . . ?
C20 C16 C17 116.9(12) . . ?
C20 C16 C13 120.6(11) . . ?
C17 C16 C13 122.0(12) . . ?
C18 C17 C16 118.9(13) . . ?
C18 C17 H17 120.6 . . ?
C16 C17 H17 120.6 . . ?
N2 C18 C17 124.2(13) . . ?
N2 C18 H18 117.9 . . ?
C17 C18 H18 117.9 . . ?
N2 C19 C20 124.1(13) . . ?
N2 C19 H19 117.9 . . ?
C20 C19 H19 117.9 . . ?
C19 C20 C16 118.4(12) . . ?
C19 C20 H20 120.8 . . ?
C16 C20 H20 120.8 . . ?
C22 C21 H21A 109.5 . . ?
C22 C21 H21B 109.5 . . ?
H21A C21 H21B 109.5 . . ?
C22 C21 H21C 109.5 . . ?
H21A C21 H21C 109.5 . . ?
H21B C21 H21C 109.5 . . ?
O5 C22 C23 123.6(13) . . ?
O5 C22 C21 114.8(12) . . ?
C23 C22 C21 121.5(12) . . ?
C22 C23 C24 124.4(13) . . ?
C22 C23 C26 119.2(12) . . ?
C24 C23 C26 116.0(12) . . ?
O6 C24 C23 122.7(13) . . ?
O6 C24 C25 113.6(12) . . ?
C23 C24 C25 123.7(13) . . ?
C24 C25 H25A 109.5 . . ?
C24 C25 H25B 109.5 . . ?
H25A C25 H25B 109.5 . . ?
C24 C25 H25C 109.5 . . ?
H25A C25 H25C 109.5 . . ?
H25B C25 H25C 109.5 . . ?
C27 C26 C30 114.8(17) . . ?
C27 C26 C23 122.2(15) . . ?
C30 C26 C23 122.9(14) . . ?
C26 C27 C28 122.9(19) . . ?
C26 C27 H27 118.5 . . ?
C28 C27 H27 118.5 . . ?
N3 C28 C27 120(2) . . ?
N3 C28 H28 120.2 . . ?
C27 C28 H28 120.2 . . ?
N3 C29 C30 119(2) . . ?
N3 C29 H29 120.3 . . ?
C30 C29 H29 120.3 . . ?
C26 C30 C29 122.2(18) . . ?
C26 C30 H30 118.9 . . ?
C29 C30 H30 118.9 . . ?
C32 C31 H31A 109.5 . . ?
C32 C31 H31B 109.5 . . ?
H31A C31 H31B 109.5 . . ?
C32 C31 H31C 109.5 . . ?
H31A C31 H31C 109.5 . . ?
H31B C31 H31C 109.5 . . ?
O7 C32 C33 124.6(13) . . ?
O7 C32 C31 115.5(12) . . ?
C33 C32 C31 119.9(12) . . ?
C34 C33 C32 119.4(12) . . ?
C34 C33 C36 122.5(12) . . ?
C32 C33 C36 118.1(12) . . ?
O8 C34 C33 127.6(13) . . ?
O8 C34 C35 111.0(12) . . ?
C33 C34 C35 121.4(12) . . ?
C34 C35 H35A 109.5 . . ?
C34 C35 H35B 109.5 . . ?
H35A C35 H35B 109.5 . . ?
C34 C35 H35C 109.5 . . ?
H35A C35 H35C 109.5 . . ?
H35B C35 H35C 109.5 . . ?
C40 C36 C37 116.7(12) . . ?
C40 C36 C33 122.3(12) . . ?
C37 C36 C33 120.9(12) . . ?
C36 C37 C38 119.6(12) . . ?
C36 C37 H37 120.2 . . ?
C38 C37 H37 120.2 . . ?
N4 C38 C37 122.1(13) . . ?
N4 C38 H38 118.9 . . ?
C37 C38 H38 119.0 . . ?
N4 C39 C40 123.5(13) . . ?
N4 C39 H39 118.2 . . ?
C40 C39 H39 118.2 . . ?
C36 C40 C39 119.6(13) . . ?
C36 C40 H40 120.2 . . ?
C39 C40 H40 120.2 . . ?
C42 C41 H41A 109.5 . . ?
C42 C41 H41B 109.5 . . ?
H41A C41 H41B 109.5 . . ?
C42 C41 H41C 109.5 . . ?
H41A C41 H41C 109.5 . . ?
H41B C41 H41C 109.5 . . ?
O9 C42 C43 122.2(13) . . ?
O9 C42 C41 116.0(12) . . ?
C43 C42 C41 121.7(12) . . ?
C44 C43 C42 124.0(12) . . ?
C44 C43 C46 118.2(12) . . ?
C42 C43 C46 117.8(12) . . ?
O10 C44 C43 122.5(12) . . ?
O10 C44 C45 115.4(12) . . ?
C43 C44 C45 122.1(12) . . ?
C44 C45 H45A 109.5 . . ?
C44 C45 H45B 109.5 . . ?
H45A C45 H45B 109.5 . . ?
C44 C45 H45C 109.5 . . ?
H45A C45 H45C 109.5 . . ?
H45B C45 H45C 109.5 . . ?
C50 C46 C47 117.0(13) . . ?
C50 C46 C43 125.4(13) . . ?
C47 C46 C43 117.6(12) . . ?
C48 C47 C46 119.8(13) . . ?
C48 C47 H47 120.1 . . ?
C46 C47 H47 120.1 . . ?
C47 C48 N5 121.5(14) . . ?
C47 C48 H48 119.3 . . ?
N5 C48 H48 119.3 . . ?
N5 C49 C50 122.9(13) . . ?
N5 C49 H49 118.6 . . ?
C50 C49 H49 118.6 . . ?
C46 C50 C49 121.5(14) . . ?
C46 C50 H50 119.2 . . ?
C49 C50 H50 119.2 . . ?
C52 C51 H51A 109.5 . . ?
C52 C51 H51B 109.5 . . ?
H51A C51 H51B 109.5 . . ?
C52 C51 H51C 109.5 . . ?
H51A C51 H51C 109.5 . . ?
H51B C51 H51C 109.5 . . ?
O11 C52 C53 123.2(12) . . ?
O11 C52 C51 115.2(12) . . ?
C53 C52 C51 121.6(13) . . ?
C52 C53 C54 122.0(12) . . ?
C52 C53 C56 118.8(12) . . ?
C54 C53 C56 118.8(12) . . ?
O12 C54 C53 123.8(13) . . ?
O12 C54 C55 114.4(13) . . ?
C53 C54 C55 121.8(13) . . ?
C54 C55 H55A 109.5 . . ?
C54 C55 H55B 109.5 . . ?
H55A C55 H55B 109.5 . . ?
C54 C55 H55C 109.5 . . ?
H55A C55 H55C 109.5 . . ?
H55B C55 H55C 109.5 . . ?
C57 C56 C60 115.8(13) . . ?
C57 C56 C53 125.8(12) . . ?
C60 C56 C53 118.4(12) . . ?
C58 C57 C56 120.4(16) . . ?
C58 C57 H57 119.8 . . ?
C56 C57 H57 119.8 . . ?
C57 C58 N6 123.3(17) . . ?
C57 C58 H58 118.4 . . ?
N6 C58 H58 118.4 . . ?
N6 C59 C60 123.4(17) . . ?
N6 C59 H59 118.3 . . ?
C60 C59 H59 118.3 . . ?
C59 C60 C56 119.7(15) . . ?
C59 C60 H60 120.2 . . ?
C56 C60 H60 120.2 . . ?
C2S C1S C6S 120.0 . . ?
C2S C1S Cl1 123.3(9) . . ?
C6S C1S Cl1 116.7(9) . . ?
C3S C2S C1S 120.0 . . ?
C3S C2S Cl2 118.3(9) . . ?
C1S C2S Cl2 121.7(9) . . ?
C4S C3S C2S 120.0 . . ?
C4S C3S H3S 120.0 . . ?
C2S C3S H3S 120.0 . . ?
C3S C4S C5S 120.0 . . ?
C3S C4S H4S 120.0 . . ?
C5S C4S H4S 120.0 . . ?
C6S C5S C4S 120.0 . . ?
C6S C5S H5S 120.0 . . ?
C4S C5S H5S 120.0 . . ?
C5S C6S C1S 120.0 . . ?
C5S C6S H6S 120.0 . . ?
C1S C6S H6S 120.0 . . ?
C8S C7S C12S 120.0 . . ?
C8S C7S Cl3 120.0(7) . . ?
C12S C7S Cl3 120.0(7) . . ?
C9S C8S C7S 120.0 . . ?
C9S C8S Cl4 119.2(7) . . ?
C7S C8S Cl4 120.8(7) . . ?
C10S C9S C8S 120.0 . . ?
C10S C9S H9S 120.0 . . ?
C8S C9S H9S 120.0 . . ?
C11S C10S C9S 120.0 . . ?
C11S C10S H10S 120.0 . . ?
C9S C10S H10S 120.0 . . ?
C10S C11S C12S 120.0 . . ?
C10S C11S H11S 120.0 . . ?
C12S C11S H11S 120.0 . . ?
C11S C12S C7S 120.0 . . ?
C11S C12S H12S 120.0 . . ?
C7S C12S H12S 120.0 . . ?
C14S C13S C18S 120.0 . . ?
C14S C13S Cl5 121.4(5) . . ?
C18S C13S Cl5 118.6(5) . . ?
C13S C14S C15S 120.0 . . ?
C13S C14S Cl6 120.7(5) . . ?
C15S C14S Cl6 119.3(5) . . ?
C16S C15S C14S 120.0 . . ?
C16S C15S H15S 120.0 . . ?
C14S C15S H15S 120.0 . . ?
C17S C16S C15S 120.0 . . ?
C17S C16S H16S 120.0 . . ?
C15S C16S H16S 120.0 . . ?
C18S C17S C16S 120.0 . . ?
C18S C17S H17S 120.0 . . ?
C16S C17S H17S 120.0 . . ?
C17S C18S C13S 120.0 . . ?
C17S C18S H18S 120.0 . . ?
C13S C18S H18S 120.0 . . ?
C20S C19S C24S 120.0 . . ?
C20S C19S Cl7 133.0(8) . . ?
C24S C19S Cl7 106.6(8) . . ?
C21S C20S C19S 120.0 . . ?
C21S C20S Cl8 126.5(10) . . ?
C19S C20S Cl8 113.4(10) . . ?
C22S C21S C20S 120.0 . . ?
C22S C21S H21S 120.0 . . ?
C20S C21S H21S 120.0 . . ?
C21S C22S C23S 120.0 . . ?
C21S C22S H22S 120.0 . . ?
C23S C22S H22S 120.0 . . ?
C24S C23S C22S 120.0 . . ?
C24S C23S H23S 120.0 . . ?
C22S C23S H23S 120.0 . . ?
C23S C24S C19S 120.0 . . ?
C23S C24S H24S 120.0 . . ?
C19S C24S H24S 120.0 . . ?
C20' C19' C24' 120.0 . . ?
C20' C19' Cl7' 118(3) . . ?
C24' C19' Cl7' 122(3) . . ?
C21' C20' C19' 120.0 . . ?
C21' C20' Cl8' 124(3) . . ?
C19' C20' Cl8' 116(3) . . ?
C22' C21' C20' 120.0 . . ?
C22' C21' H21' 120.0 . . ?
C20' C21' H21' 120.0 . . ?
C21' C22' C23' 120.0 . . ?
C21' C22' H22' 120.0 . . ?
C23' C22' H22' 120.0 . . ?
C24' C23' C22' 120.0 . . ?
C24' C23' H23' 120.0 . . ?
C22' C23' H23' 120.0 . . ?
C23' C24' C19' 120.0 . . ?
C23' C24' H24' 120.0 . . ?
C19' C24' H24' 120.0 . . ?
C26S C25S C30S 120.0 . . ?
C26S C25S Cl9 122.4(18) . . ?
C30S C25S Cl9 117.6(18) . . ?
C27S C26S C25S 120.0 . . ?
C27S C26S Cl10 111.9(18) . . ?
C25S C26S Cl10 128.1(18) . . ?
C26S C27S C28S 120.0 . . ?
C26S C27S H27S 120.0 . . ?
C28S C27S H27S 120.0 . . ?
C27S C28S C29S 120.0 . . ?
C27S C28S H28S 120.0 . . ?
C29S C28S H28S 120.0 . . ?
C30S C29S C28S 120.0 . . ?
C30S C29S H29S 120.0 . . ?
C28S C29S H29S 120.0 . . ?
C29S C30S C25S 120.0 . . ?
C29S C30S H30S 120.0 . . ?
C25S C30S H30S 120.0 . . ?
C26' C25' C30' 120.0 . . ?
C26' C25' Cl9' 117.6(19) . . ?
C30' C25' Cl9' 122.4(19) . . ?
C27' C26' C25' 120.0 . . ?
C27' C26' Cl10' 120.8(19) . . ?
C25' C26' Cl10' 119.2(19) . . ?
C26' C27' C28' 120.0 . . ?
C26' C27' H27' 120.0 . . ?
C28' C27' H27' 120.0 . . ?
C29' C28' C27' 120.0 . . ?
C29' C28' H28' 120.0 . . ?
C27' C28' H28' 120.0 . . ?
C28' C29' C30' 120.0 . . ?
C28' C29' H29' 120.0 . . ?
C30' C29' H29' 120.0 . . ?
C29' C30' C25' 120.0 . . ?
C29' C30' H30' 120.0 . . ?
C25' C30' H30' 120.0 . . ?

loop_
_geom_bond_atom_site_label_1
_geom_bond_atom_site_label_2
_geom_bond_distance
_geom_bond_site_symmetry_2
_geom_bond_publ_flag
Ag1 N1 2.160(10) . ?
Ag1 N4 2.186(11) 2_556 ?
Ag1 Ag2 3.2885(19) 2_665 ?
Ag2 N2 2.165(11) . ?
Ag2 N5 2.180(11) 2_855 ?
Ag2 O5A 2.495(13) . ?
Ag2 Ag1 3.2885(19) 2_665 ?
Ag3 N6 2.164(13) . ?
Ag3 N3 2.176(14) . ?
Fe1 O2 1.974(8) . ?
Fe1 O4 1.983(9) . ?
Fe1 O1 1.990(9) . ?
Fe1 O3 1.993(9) . ?
Fe1 O6 2.007(9) . ?
Fe1 O5 2.017(9) . ?
Fe2 O9 1.948(9) . ?
Fe2 O7 1.971(9) . ?
Fe2 O8 1.994(8) . ?
Fe2 O12 2.002(9) . ?
Fe2 O11 2.013(9) . ?
Fe2 O10 2.014(9) . ?
O1 C2 1.272(14) . ?
O2 C4 1.261(14) . ?
O3 C12 1.298(14) . ?
O4 C14 1.297(15) . ?
O5 C22 1.268(15) . ?
O6 C24 1.289(15) . ?
O7 C32 1.249(15) . ?
O8 C34 1.269(15) . ?
O9 C42 1.301(15) . ?
O10 C44 1.303(15) . ?
O11 C52 1.299(15) . ?
O12 C54 1.245(15) . ?
O1A N1A 1.214(15) . ?
O2A N1A 1.269(15) . ?
O3A N1A 1.263(15) . ?
O4A N2A 1.311(15) . ?
O5A N2A 1.250(16) . ?
O6A N2A 1.209(17) . ?
O7A N3A 1.244(17) . ?
O8A N3A 1.22(2) . ?
O9A N3A 1.255(19) . ?
N1 C9 1.332(16) . ?
N1 C8 1.363(15) . ?
N2 C19 1.321(16) . ?
N2 C18 1.352(17) . ?
N3 C29 1.32(2) . ?
N3 C28 1.35(2) . ?
N4 C38 1.298(15) . ?
N4 C39 1.316(16) . ?
N4 Ag1 2.186(11) 2_556 ?
N5 C49 1.332(17) . ?
N5 C48 1.384(17) . ?
N5 Ag2 2.180(11) 2_855 ?
N6 C59 1.31(2) . ?
N6 C58 1.36(2) . ?
C1 C2 1.519(18) . ?
C1 H1A 0.9800 . ?
C1 H1B 0.9800 . ?
C1 H1C 0.9800 . ?
C2 C3 1.377(17) . ?
C3 C4 1.427(17) . ?
C3 C6 1.503(17) . ?
C4 C5 1.526(19) . ?
C5 H5A 0.9800 . ?
C5 H5B 0.9800 . ?
C5 H5C 0.9800 . ?
C6 C10 1.399(17) . ?
C6 C7 1.401(18) . ?
C7 C8 1.360(18) . ?
C7 H7 0.9500 . ?
C8 H8 0.9500 . ?
C9 C10 1.406(18) . ?
C9 H9 0.9500 . ?
C10 H10 0.9500 . ?
C11 C12 1.440(18) . ?
C11 H11A 0.9800 . ?
C11 H11B 0.9800 . ?
C11 H11C 0.9800 . ?
C12 C13 1.425(18) . ?
C13 C14 1.427(18) . ?
C13 C16 1.502(17) . ?
C14 C15 1.48(2) . ?
C15 H15A 0.9800 . ?
C15 H15B 0.9800 . ?
C15 H15C 0.9800 . ?
C16 C20 1.417(17) . ?
C16 C17 1.425(18) . ?
C17 C18 1.352(18) . ?
C17 H17 0.9500 . ?
C18 H18 0.9500 . ?
C19 C20 1.383(17) . ?
C19 H19 0.9500 . ?
C20 H20 0.9500 . ?
C21 C22 1.481(18) . ?
C21 H21A 0.9800 . ?
C21 H21B 0.9800 . ?
C21 H21C 0.9800 . ?
C22 C23 1.393(19) . ?
C23 C24 1.405(18) . ?
C23 C26 1.496(19) . ?
C24 C25 1.52(2) . ?
C25 H25A 0.9800 . ?
C25 H25B 0.9800 . ?
C25 H25C 0.9800 . ?
C26 C27 1.35(2) . ?
C26 C30 1.40(2) . ?
C27 C28 1.43(3) . ?
C27 H27 0.9500 . ?
C28 H28 0.9500 . ?
C29 C30 1.43(3) . ?
C29 H29 0.9500 . ?
C30 H30 0.9500 . ?
C31 C32 1.555(19) . ?
C31 H31A 0.9800 . ?
C31 H31B 0.9800 . ?
C31 H31C 0.9800 . ?
C32 C33 1.416(18) . ?
C33 C34 1.400(18) . ?
C33 C36 1.488(17) . ?
C34 C35 1.521(19) . ?
C35 H35A 0.9800 . ?
C35 H35B 0.9800 . ?
C35 H35C 0.9800 . ?
C36 C40 1.369(17) . ?
C36 C37 1.379(18) . ?
C37 C38 1.400(17) . ?
C37 H37 0.9500 . ?
C38 H38 0.9500 . ?
C39 C40 1.370(18) . ?
C39 H39 0.9500 . ?
C40 H40 0.9500 . ?
C41 C42 1.468(19) . ?
C41 H41A 0.9800 . ?
C41 H41B 0.9800 . ?
C41 H41C 0.9800 . ?
C42 C43 1.423(18) . ?
C43 C44 1.398(18) . ?
C43 C46 1.482(18) . ?
C44 C45 1.472(18) . ?
C45 H45A 0.9800 . ?
C45 H45B 0.9800 . ?
C45 H45C 0.9800 . ?
C46 C50 1.344(17) . ?
C46 C47 1.425(18) . ?
C47 C48 1.366(18) . ?
C47 H47 0.9500 . ?
C48 H48 0.9500 . ?
C49 C50 1.370(18) . ?
C49 H49 0.9500 . ?
C50 H50 0.9500 . ?
C51 C52 1.445(18) . ?
C51 H51A 0.9800 . ?
C51 H51B 0.9800 . ?
C51 H51C 0.9800 . ?
C52 C53 1.377(19) . ?
C53 C54 1.440(19) . ?
C53 C56 1.496(18) . ?
C54 C55 1.56(2) . ?
C55 H55A 0.9800 . ?
C55 H55B 0.9800 . ?
C55 H55C 0.9800 . ?
C56 C57 1.40(2) . ?
C56 C60 1.419(19) . ?
C57 C58 1.36(2) . ?
C57 H57 0.9500 . ?
C58 H58 0.9500 . ?
C59 C60 1.39(2) . ?
C59 H59 0.9500 . ?
C60 H60 0.9500 . ?
Cl1 C1S 1.720(11) . ?
Cl2 C2S 1.665(10) . ?
Cl3 C7S 1.695(10) . ?
Cl4 C8S 1.676(9) . ?
Cl5 C13S 1.711(7) . ?
Cl6 C14S 1.695(8) . ?
C1S C2S 1.3900 . ?
C1S C6S 1.3900 . ?
C2S C3S 1.3900 . ?
C3S C4S 1.3900 . ?
C3S H3S 0.9500 . ?
C4S C5S 1.3900 . ?
C4S H4S 0.9500 . ?
C5S C6S 1.3900 . ?
C5S H5S 0.9500 . ?
C6S H6S 0.9500 . ?
C7S C8S 1.3900 . ?
C7S C12S 1.3900 . ?
C8S C9S 1.3900 . ?
C9S C10S 1.3900 . ?
C9S H9S 0.9500 . ?
C10S C11S 1.3900 . ?
C10S H10S 0.9500 . ?
C11S C12S 1.3900 . ?
C11S H11S 0.9500 . ?
C12S H12S 0.9500 . ?
C13S C14S 1.3900 . ?
C13S C18S 1.3900 . ?
C14S C15S 1.3900 . ?
C15S C16S 1.3900 . ?
C15S H15S 0.9500 . ?
C16S C17S 1.3900 . ?
C16S H16S 0.9500 . ?
C17S C18S 1.3900 . ?
C17S H17S 0.9500 . ?
C18S H18S 0.9500 . ?
Cl7 C19S 1.684(17) . ?
Cl8 C20S 1.729(14) . ?
C19S C20S 1.3900 . ?
C19S C24S 1.3900 . ?
C20S C21S 1.3900 . ?
C21S C22S 1.3900 . ?
C21S H21S 0.9500 . ?
C22S C23S 1.3900 . ?
C22S H22S 0.9500 . ?
C23S C24S 1.3900 . ?
C23S H23S 0.9500 . ?
C24S H24S 0.9500 . ?
Cl8' C20' 1.67(4) . ?
Cl7' C19' 1.81(4) . ?
C19' C20' 1.3900 . ?
C19' C24' 1.3900 . ?
C20' C21' 1.3900 . ?
C21' C22' 1.3900 . ?
C21' H21' 0.9500 . ?
C22' C23' 1.3900 . ?
C22' H22' 0.9500 . ?
C23' C24' 1.3900 . ?
C23' H23' 0.9500 . ?
C24' H24' 0.9500 . ?
Cl9 C25S 1.74(2) . ?
Cl10 C26S 1.70(2) . ?
C25S C26S 1.3900 . ?
C25S C30S 1.3900 . ?
C26S C27S 1.3900 . ?
C27S C28S 1.3900 . ?
C27S H27S 0.9500 . ?
C28S C29S 1.3900 . ?
C28S H28S 0.9500 . ?
C29S C30S 1.3900 . ?
C29S H29S 0.9500 . ?
C30S H30S 0.9500 . ?
Cl9' C25' 1.76(2) . ?
Cl10' C26' 1.71(2) . ?
C25' C26' 1.3900 . ?
C25' C30' 1.3900 . ?
C26' C27' 1.3900 . ?
C27' C28' 1.3900 . ?
C27' H27' 0.9500 . ?
C28' C29' 1.3900 . ?
C28' H28' 0.9500 . ?
C29' C30' 1.3900 . ?
C29' H29' 0.9500 . ?
C30' H30' 0.9500 . ?

loop_
_geom_torsion_atom_site_label_1
_geom_torsion_atom_site_label_2
_geom_torsion_atom_site_label_3
_geom_torsion_atom_site_label_4
_geom_torsion
_geom_torsion_site_symmetry_1
_geom_torsion_site_symmetry_2
_geom_torsion_site_symmetry_3
_geom_torsion_site_symmetry_4
_geom_torsion_publ_flag
O2 Fe1 O1 C2 -39.7(10) . . . . ?
O4 Fe1 O1 C2 -137.9(10) . . . . ?
O3 Fe1 O1 C2 -78(3) . . . . ?
O6 Fe1 O1 C2 134.0(10) . . . . ?
O5 Fe1 O1 C2 48.9(10) . . . . ?
O4 Fe1 O2 C4 125.8(10) . . . . ?
O1 Fe1 O2 C4 36.9(10) . . . . ?
O3 Fe1 O2 C4 -148.0(10) . . . . ?
O6 Fe1 O2 C4 -18(3) . . . . ?
O5 Fe1 O2 C4 -53.6(10) . . . . ?
O2 Fe1 O3 C12 -95.7(12) . . . . ?
O4 Fe1 O3 C12 2.5(12) . . . . ?
O1 Fe1 O3 C12 -58(3) . . . . ?
O6 Fe1 O3 C12 90.2(12) . . . . ?
O5 Fe1 O3 C12 175.6(11) . . . . ?
O2 Fe1 O4 C14 95.6(12) . . . . ?
O1 Fe1 O4 C14 179.6(12) . . . . ?
O3 Fe1 O4 C14 6.6(12) . . . . ?
O6 Fe1 O4 C14 -88.9(12) . . . . ?
O5 Fe1 O4 C14 -89(3) . . . . ?
O2 Fe1 O5 C22 147.8(10) . . . . ?
O4 Fe1 O5 C22 -27(4) . . . . ?
O1 Fe1 O5 C22 63.7(10) . . . . ?
O3 Fe1 O5 C22 -122.8(10) . . . . ?
O6 Fe1 O5 C22 -27.7(10) . . . . ?
O2 Fe1 O6 C24 -11(3) . . . . ?
O4 Fe1 O6 C24 -154.7(11) . . . . ?
O1 Fe1 O6 C24 -65.0(11) . . . . ?
O3 Fe1 O6 C24 119.2(11) . . . . ?
O5 Fe1 O6 C24 25.2(11) . . . . ?
O9 Fe2 O7 C32 -98.5(12) . . . . ?
O8 Fe2 O7 C32 -7.9(12) . . . . ?
O12 Fe2 O7 C32 85.6(12) . . . . ?
O11 Fe2 O7 C32 100(4) . . . . ?
O10 Fe2 O7 C32 176.1(12) . . . . ?
O9 Fe2 O8 C34 99.4(11) . . . . ?
O7 Fe2 O8 C34 1.2(11) . . . . ?
O12 Fe2 O8 C34 -89.2(11) . . . . ?
O11 Fe2 O8 C34 -173.3(11) . . . . ?
O10 Fe2 O8 C34 37(4) . . . . ?
O7 Fe2 O9 C42 -121.7(11) . . . . ?
O8 Fe2 O9 C42 152.8(11) . . . . ?
O12 Fe2 O9 C42 33(3) . . . . ?
O11 Fe2 O9 C42 56.4(11) . . . . ?
O10 Fe2 O9 C42 -33.3(11) . . . . ?
O9 Fe2 O10 C44 34.0(10) . . . . ?
O7 Fe2 O10 C44 132.5(10) . . . . ?
O8 Fe2 O10 C44 97(3) . . . . ?
O12 Fe2 O10 C44 -136.9(10) . . . . ?
O11 Fe2 O10 C44 -53.2(10) . . . . ?
O9 Fe2 O11 C52 -141.4(10) . . . . ?
O7 Fe2 O11 C52 20(4) . . . . ?
O8 Fe2 O11 C52 127.6(10) . . . . ?
O12 Fe2 O11 C52 34.7(10) . . . . ?
O10 Fe2 O11 C52 -55.8(10) . . . . ?
O9 Fe2 O12 C54 -6(3) . . . . ?
O7 Fe2 O12 C54 149.3(12) . . . . ?
O8 Fe2 O12 C54 -125.3(12) . . . . ?
O11 Fe2 O12 C54 -29.2(11) . . . . ?
O10 Fe2 O12 C54 60.2(12) . . . . ?
N2 Ag2 O5A N2A 123.1(12) . . . . ?
N5 Ag2 O5A N2A -71.6(12) 2_855 . . . ?
Ag1 Ag2 O5A N2A 34.3(11) 2_665 . . . ?
N4 Ag1 N1 C9 110(4) 2_556 . . . ?
Ag2 Ag1 N1 C9 -93.8(10) 2_665 . . . ?
N4 Ag1 N1 C8 -59(4) 2_556 . . . ?
Ag2 Ag1 N1 C8 97.7(9) 2_665 . . . ?
N5 Ag2 N2 C19 -137.4(14) 2_855 . . . ?
O5A Ag2 N2 C19 -18.2(11) . . . . ?
Ag1 Ag2 N2 C19 56.9(11) 2_665 . . . ?
N5 Ag2 N2 C18 38(2) 2_855 . . . ?
O5A Ag2 N2 C18 157.5(11) . . . . ?
Ag1 Ag2 N2 C18 -127.3(11) 2_665 . . . ?
N6 Ag3 N3 C29 115(3) . . . . ?
N6 Ag3 N3 C28 -63(4) . . . . ?
N3 Ag3 N6 C59 -138(3) . . . . ?
N3 Ag3 N6 C58 40(4) . . . . ?
Ag2 O5A N2A O6A -85.5(18) . . . . ?
Ag2 O5A N2A O4A 90.8(14) . . . . ?
Fe1 O1 C2 C3 23.7(18) . . . . ?
Fe1 O1 C2 C1 -153.1(8) . . . . ?
O1 C2 C3 C4 12(2) . . . . ?
C1 C2 C3 C4 -171.5(12) . . . . ?
O1 C2 C3 C6 -170.4(12) . . . . ?
C1 C2 C3 C6 6.1(19) . . . . ?
Fe1 O2 C4 C3 -17.7(18) . . . . ?
Fe1 O2 C4 C5 163.5(9) . . . . ?
C2 C3 C4 O2 -16(2) . . . . ?
C6 C3 C4 O2 166.7(12) . . . . ?
C2 C3 C4 C5 163.3(12) . . . . ?
C6 C3 C4 C5 -14.5(18) . . . . ?
C2 C3 C6 C10 -66.4(18) . . . . ?
C4 C3 C6 C10 111.3(15) . . . . ?
C2 C3 C6 C7 109.8(15) . . . . ?
C4 C3 C6 C7 -72.5(16) . . . . ?
C10 C6 C7 C8 3(2) . . . . ?
C3 C6 C7 C8 -173.5(12) . . . . ?
C6 C7 C8 N1 -1(2) . . . . ?
C9 N1 C8 C7 -2.1(19) . . . . ?
Ag1 N1 C8 C7 166.7(10) . . . . ?
C8 N1 C9 C10 3(2) . . . . ?
Ag1 N1 C9 C10 -165.6(10) . . . . ?
C7 C6 C10 C9 -2.3(19) . . . . ?
C3 C6 C10 C9 173.9(12) . . . . ?
N1 C9 C10 C6 0(2) . . . . ?
Fe1 O3 C12 C13 -7.1(19) . . . . ?
Fe1 O3 C12 C11 170.9(9) . . . . ?
O3 C12 C13 C14 4(2) . . . . ?
C11 C12 C13 C14 -173.7(13) . . . . ?
O3 C12 C13 C16 -179.5(12) . . . . ?
C11 C12 C13 C16 3(2) . . . . ?
Fe1 O4 C14 C13 -10(2) . . . . ?
Fe1 O4 C14 C15 169.8(9) . . . . ?
C12 C13 C14 O4 4(2) . . . . ?
C16 C13 C14 O4 -172.0(12) . . . . ?
C12 C13 C14 C15 -175.8(13) . . . . ?
C16 C13 C14 C15 8(2) . . . . ?
C12 C13 C16 C20 -124.2(14) . . . . ?
C14 C13 C16 C20 52.5(18) . . . . ?
C12 C13 C16 C17 63.9(18) . . . . ?
C14 C13 C16 C17 -119.5(15) . . . . ?
C20 C16 C17 C18 3(2) . . . . ?
C13 C16 C17 C18 175.2(13) . . . . ?
C19 N2 C18 C17 0(2) . . . . ?
Ag2 N2 C18 C17 -175.8(11) . . . . ?
C16 C17 C18 N2 -2(2) . . . . ?
C18 N2 C19 C20 2(2) . . . . ?
Ag2 N2 C19 C20 177.6(11) . . . . ?
N2 C19 C20 C16 -1(2) . . . . ?
C17 C16 C20 C19 -1(2) . . . . ?
C13 C16 C20 C19 -173.8(13) . . . . ?
Fe1 O5 C22 C23 18.2(19) . . . . ?
Fe1 O5 C22 C21 -160.4(8) . . . . ?
O5 C22 C23 C24 6(2) . . . . ?
C21 C22 C23 C24 -175.2(12) . . . . ?
O5 C22 C23 C26 177.9(12) . . . . ?
C21 C22 C23 C26 -4(2) . . . . ?
Fe1 O6 C24 C23 -13.3(19) . . . . ?
Fe1 O6 C24 C25 167.9(9) . . . . ?
C22 C23 C24 O6 -9(2) . . . . ?
C26 C23 C24 O6 179.3(12) . . . . ?
C22 C23 C24 C25 169.8(14) . . . . ?
C26 C23 C24 C25 -2(2) . . . . ?
C22 C23 C26 C27 99.0(19) . . . . ?
C24 C23 C26 C27 -88.7(19) . . . . ?
C22 C23 C26 C30 -77.8(19) . . . . ?
C24 C23 C26 C30 94.5(19) . . . . ?
C30 C26 C27 C28 -4(3) . . . . ?
C23 C26 C27 C28 179.4(17) . . . . ?
C29 N3 C28 C27 -3(3) . . . . ?
Ag3 N3 C28 C27 175.5(14) . . . . ?
C26 C27 C28 N3 6(3) . . . . ?
C28 N3 C29 C30 -2(3) . . . . ?
Ag3 N3 C29 C30 179.9(14) . . . . ?
C27 C26 C30 C29 -1(3) . . . . ?
C23 C26 C30 C29 175.9(17) . . . . ?
N3 C29 C30 C26 4(3) . . . . ?
Fe2 O7 C32 C33 9(2) . . . . ?
Fe2 O7 C32 C31 -169.7(8) . . . . ?
O7 C32 C33 C34 -2(2) . . . . ?
C31 C32 C33 C34 177.2(12) . . . . ?
O7 C32 C33 C36 176.6(12) . . . . ?
C31 C32 C33 C36 -4.6(19) . . . . ?
Fe2 O8 C34 C33 4(2) . . . . ?
Fe2 O8 C34 C35 -177.4(8) . . . . ?
C32 C33 C34 O8 -5(2) . . . . ?
C36 C33 C34 O8 176.8(13) . . . . ?
C32 C33 C34 C35 176.7(12) . . . . ?
C36 C33 C34 C35 -1(2) . . . . ?
C34 C33 C36 C40 -58(2) . . . . ?
C32 C33 C36 C40 124.1(15) . . . . ?
C34 C33 C36 C37 120.3(15) . . . . ?
C32 C33 C36 C37 -57.8(19) . . . . ?
C40 C36 C37 C38 -4(2) . . . . ?
C33 C36 C37 C38 177.5(12) . . . . ?
C39 N4 C38 C37 -3(2) . . . . ?
Ag1 N4 C38 C37 171.0(10) 2_556 . . . ?
C36 C37 C38 N4 5(2) . . . . ?
C38 N4 C39 C40 0(2) . . . . ?
Ag1 N4 C39 C40 -173.8(10) 2_556 . . . ?
C37 C36 C40 C39 2(2) . . . . ?
C33 C36 C40 C39 179.7(13) . . . . ?
N4 C39 C40 C36 1(2) . . . . ?
Fe2 O9 C42 C43 21.0(18) . . . . ?
Fe2 O9 C42 C41 -163.6(9) . . . . ?
O9 C42 C43 C44 5(2) . . . . ?
C41 C42 C43 C44 -169.7(13) . . . . ?
O9 C42 C43 C46 -172.1(12) . . . . ?
C41 C42 C43 C46 13(2) . . . . ?
Fe2 O10 C44 C43 -22.8(18) . . . . ?
Fe2 O10 C44 C45 156.2(9) . . . . ?
C42 C43 C44 O10 -4(2) . . . . ?
C46 C43 C44 O10 173.9(12) . . . . ?
C42 C43 C44 C45 177.3(13) . . . . ?
C46 C43 C44 C45 -5(2) . . . . ?
C44 C43 C46 C50 71.6(19) . . . . ?
C42 C43 C46 C50 -110.7(16) . . . . ?
C44 C43 C46 C47 -107.6(15) . . . . ?
C42 C43 C46 C47 70.1(17) . . . . ?
C50 C46 C47 C48 -2(2) . . . . ?
C43 C46 C47 C48 176.9(13) . . . . ?
C46 C47 C48 N5 1(2) . . . . ?
C49 N5 C48 C47 0(2) . . . . ?
Ag2 N5 C48 C47 -160.5(11) 2_855 . . . ?
C48 N5 C49 C50 0(2) . . . . ?
Ag2 N5 C49 C50 158.9(10) 2_855 . . . ?
C47 C46 C50 C49 3(2) . . . . ?
C43 C46 C50 C49 -176.1(13) . . . . ?
N5 C49 C50 C46 -2(2) . . . . ?
Fe2 O11 C52 C53 -24.8(17) . . . . ?
Fe2 O11 C52 C51 155.0(9) . . . . ?
O11 C52 C53 C54 -6(2) . . . . ?
C51 C52 C53 C54 174.7(13) . . . . ?
O11 C52 C53 C56 -177.9(11) . . . . ?
C51 C52 C53 C56 2(2) . . . . ?
Fe2 O12 C54 C53 13(2) . . . . ?
Fe2 O12 C54 C55 -165.9(9) . . . . ?
C52 C53 C54 O12 12(2) . . . . ?
C56 C53 C54 O12 -175.7(12) . . . . ?
C52 C53 C54 C55 -169.0(13) . . . . ?
C56 C53 C54 C55 3(2) . . . . ?
C52 C53 C56 C57 98.9(18) . . . . ?
C54 C53 C56 C57 -74(2) . . . . ?
C52 C53 C56 C60 -79.5(17) . . . . ?
C54 C53 C56 C60 107.9(16) . . . . ?
C60 C56 C57 C58 0(2) . . . . ?
C53 C56 C57 C58 -178.7(16) . . . . ?
C56 C57 C58 N6 1(3) . . . . ?
C59 N6 C58 C57 -1(3) . . . . ?
Ag3 N6 C58 C57 -178.9(14) . . . . ?
C58 N6 C59 C60 1(3) . . . . ?
Ag3 N6 C59 C60 178.5(13) . . . . ?
N6 C59 C60 C56 0(3) . . . . ?
C57 C56 C60 C59 0(2) . . . . ?
C53 C56 C60 C59 178.5(15) . . . . ?
C6S C1S C2S C3S 0.0 . . . . ?
Cl1 C1S C2S C3S -179.6(3) . . . . ?
C6S C1S C2S Cl2 -178.9(7) . . . . ?
Cl1 C1S C2S Cl2 1.4(8) . . . . ?
C1S C2S C3S C4S 0.0 . . . . ?
Cl2 C2S C3S C4S 179.0(7) . . . . ?
C2S C3S C4S C5S 0.0 . . . . ?
C3S C4S C5S C6S 0.0 . . . . ?
C4S C5S C6S C1S 0.0 . . . . ?
C2S C1S C6S C5S 0.0 . . . . ?
Cl1 C1S C6S C5S 179.6(3) . . . . ?
C12S C7S C8S C9S 0.0 . . . . ?
Cl3 C7S C8S C9S 179.9(3) . . . . ?
C12S C7S C8S Cl4 -179.3(6) . . . . ?
Cl3 C7S C8S Cl4 0.6(7) . . . . ?
C7S C8S C9S C10S 0.0 . . . . ?
Cl4 C8S C9S C10S 179.3(6) . . . . ?
C8S C9S C10S C11S 0.0 . . . . ?
C9S C10S C11S C12S 0.0 . . . . ?
C10S C11S C12S C7S 0.0 . . . . ?
C8S C7S C12S C11S 0.0 . . . . ?
Cl3 C7S C12S C11S -179.9(3) . . . . ?
C18S C13S C14S C15S 0.0 . . . . ?
Cl5 C13S C14S C15S 179.6(2) . . . . ?
C18S C13S C14S Cl6 -178.9(4) . . . . ?
Cl5 C13S C14S Cl6 0.6(4) . . . . ?
C13S C14S C15S C16S 0.0 . . . . ?
Cl6 C14S C15S C16S 179.0(4) . . . . ?
C14S C15S C16S C17S 0.0 . . . . ?
C15S C16S C17S C18S 0.0 . . . . ?
C16S C17S C18S C13S 0.0 . . . . ?
C14S C13S C18S C17S 0.0 . . . . ?
Cl5 C13S C18S C17S -179.6(2) . . . . ?
C24S C19S C20S C21S 0.0 . . . . ?
Cl7 C19S C20S C21S -171.3(16) . . . . ?
C24S C19S C20S Cl8 178.0(14) . . . . ?
Cl7 C19S C20S Cl8 6.7(13) . . . . ?
C19S C20S C21S C22S 0.0 . . . . ?
Cl8 C20S C21S C22S -177.7(16) . . . . ?
C20S C21S C22S C23S 0.0 . . . . ?
C21S C22S C23S C24S 0.0 . . . . ?
C22S C23S C24S C19S 0.0 . . . . ?
C20S C19S C24S C23S 0.0 . . . . ?
Cl7 C19S C24S C23S 173.4(12) . . . . ?
C24' C19' C20' C21' 0.0 . . . . ?
Cl7' C19' C20' C21' -179(4) . . . . ?
C24' C19' C20' Cl8' -178(4) . . . . ?
Cl7' C19' C20' Cl8' 3(4) . . . . ?
C19' C20' C21' C22' 0.0 . . . . ?
Cl8' C20' C21' C22' 178(4) . . . . ?
C20' C21' C22' C23' 0.0 . . . . ?
C21' C22' C23' C24' 0.0 . . . . ?
C22' C23' C24' C19' 0.0 . . . . ?
C20' C19' C24' C23' 0.0 . . . . ?
Cl7' C19' C24' C23' 179(4) . . . . ?
C30S C25S C26S C27S 0.0 . . . . ?
Cl9 C25S C26S C27S 179.8(3) . . . . ?
C30S C25S C26S Cl10 178.1(10) . . . . ?
Cl9 C25S C26S Cl10 -2.1(10) . . . . ?
C25S C26S C27S C28S 0.0 . . . . ?
Cl10 C26S C27S C28S -178.4(8) . . . . ?
C26S C27S C28S C29S 0.0 . . . . ?
C27S C28S C29S C30S 0.0 . . . . ?
C28S C29S C30S C25S 0.0 . . . . ?
C26S C25S C30S C29S 0.0 . . . . ?
Cl9 C25S C30S C29S -179.8(3) . . . . ?
C30' C25' C26' C27' 0.0 . . . . ?
Cl9' C25' C26' C27' -179.8(3) . . . . ?
C30' C25' C26' Cl10' -179.6(8) . . . . ?
Cl9' C25' C26' Cl10' 0.5(8) . . . . ?
C25' C26' C27' C28' 0.0 . . . . ?
Cl10' C26' C27' C28' 179.6(8) . . . . ?
C26' C27' C28' C29' 0.0 . . . . ?
C27' C28' C29' C30' 0.0 . . . . ?
C28' C29' C30' C25' 0.0 . . . . ?
C26' C25' C30' C29' 0.0 . . . . ?
Cl9' C25' C30' C29' 179.8(3) . . . . ?
